data_7061069
loop_
_publ_author_name
'Dayaker, Gandrath'
'Erb, William'
'Hedidi, Madani'
'Chevallier, Floris'
'Blot, Marielle'
'Gros, Philippe C.'
'Hilmersson, G\"oran'
'Roisnel, Thierry'
'Dorcet, Vincent'
'Bentabed-Ababsa, Ghenia'
'Mongin, Florence'

_publ_section_title
;
 Enantioselective deprotometalation of alkyl ferrocenecarboxylates using
 bimetallic bases
;
_journal_issue 48
_journal_name_full 'New Journal of Chemistry'
_journal_page_first 22579
_journal_page_last 22590
_journal_paper_doi 10.1039/D1NJ04526A
_journal_volume 45
_journal_year 2021
_chemical_absolute_configuration rm/ad/rmad/syn/unk/.
_chemical_compound_source 'synthesis as described'
_chemical_formula_moiety 'C25 H30 N2 O3'
_chemical_formula_sum 'C25 H30 N2 O3'
_chemical_formula_weight 406.51
_space_group_crystal_system orthorhombic
_space_group_IT_number 19
_space_group_name_Hall 'P 2ac 2ab'
_space_group_name_H-M_alt 'P 21 21 21'
_atom_sites_solution_hydrogens geom
_atom_sites_solution_primary dual
_atom_sites_solution_secondary difmap
_audit_update_record
;
2021-09-16 deposited with the CCDC.	2021-11-18 downloaded from the CCDC.
;
_cell_angle_alpha 90
_cell_angle_beta 90
_cell_angle_gamma 90
_cell_formula_units_Z 4
_cell_length_a 7.4497(2)
_cell_length_b 15.2211(5)
_cell_length_c 19.6694(6)
_cell_measurement_reflns_used 4668
_cell_measurement_temperature 150(2)
_cell_measurement_theta_max 26.05
_cell_measurement_theta_min 2.47
_cell_measurement_wavelength 0.71073
_cell_volume 2230.36(12)
_computing_cell_refinement 'Bruker APEX2 (Bruker, 2014)'
_computing_data_collection 'Bruker APEX2 (Bruker, 2014)'
_computing_data_reduction 'Bruker APEX2 (Bruker, 2014)'
_computing_molecular_graphics
;
   'SXGRAPH (L. Farrugia, 1999), Mercury (CSD, 2020)'
;
_computing_publication_material 'CRYSCALC (T. Roisnel, local program, 2020)'
_computing_structure_refinement 'SHELXL-2018_3 (Sheldrick, 2018)'
_computing_structure_solution 'SHELXT (Sheldrick, 2015)'
_diffrn_ambient_temperature 150(2)
_diffrn_detector 'CCD plate'
_diffrn_detector_area_resol_mean 8.33
_diffrn_measured_fraction_theta_full 0.995
_diffrn_measured_fraction_theta_max 0.979
_diffrn_measurement_device_type 'APEXII, Bruker-AXS'
_diffrn_measurement_method 'CCD rotation images, thin slices'
_diffrn_orient_matrix_UB_11 0.1283597
_diffrn_orient_matrix_UB_12 0.0054145
_diffrn_orient_matrix_UB_13 -0.0142730
_diffrn_orient_matrix_UB_21 -0.0218035
_diffrn_orient_matrix_UB_22 -0.0426087
_diffrn_orient_matrix_UB_23 -0.0378067
_diffrn_orient_matrix_UB_31 -0.0326675
_diffrn_orient_matrix_UB_32 0.0497135
_diffrn_orient_matrix_UB_33 -0.0308491
_diffrn_radiation_monochromator graphite
_diffrn_radiation_probe x-ray
_diffrn_radiation_source 'fine-focus sealed tube'
_diffrn_radiation_type MoK\a
_diffrn_radiation_wavelength 0.71073
_diffrn_reflns_av_R_equivalents 0.0383
_diffrn_reflns_av_unetI/netI 0.0469
_diffrn_reflns_limit_h_max 7
_diffrn_reflns_limit_h_min -9
_diffrn_reflns_limit_k_max 12
_diffrn_reflns_limit_k_min -19
_diffrn_reflns_limit_l_max 25
_diffrn_reflns_limit_l_min -22
_diffrn_reflns_number 14181
_diffrn_reflns_theta_full 25.242
_diffrn_reflns_theta_max 27.486
_diffrn_reflns_theta_min 1.692
_exptl_absorpt_coefficient_mu 0.079
_exptl_absorpt_correction_T_max 0.980
_exptl_absorpt_correction_T_min 0.881
_exptl_absorpt_correction_type multi-scan
_exptl_absorpt_process_details
;
  [Sheldrick, G.M. (2014). SADABS Bruker AXS Inc., Madison, Wisconsin, USA]
;
_exptl_crystal_colour colourless
_exptl_crystal_density_diffrn 1.211
_exptl_crystal_description fragment
_exptl_crystal_F_000 872
_exptl_crystal_size_max 0.450
_exptl_crystal_size_mid 0.320
_exptl_crystal_size_min 0.250
_refine_diff_density_max 0.215
_refine_diff_density_min -0.202
_refine_diff_density_rms 0.051
_refine_ls_abs_structure_details
;
Flack x determined using 1567 quotients [(I+)-(I-)]/[(I+)+(I-)]
(Parsons, Flack and Wagner, Acta Cryst. B69 (2013) 249-259).
;
_refine_ls_abs_structure_Flack -0.8(6)
_refine_ls_extinction_method none
_refine_ls_goodness_of_fit_ref 1.170
_refine_ls_hydrogen_treatment constr
_refine_ls_matrix_type full
_refine_ls_number_parameters 275
_refine_ls_number_reflns 4968
_refine_ls_number_restraints 0
_refine_ls_restrained_S_all 1.170
_refine_ls_R_factor_all 0.0519
_refine_ls_R_factor_gt 0.0417
_refine_ls_shift/su_max 0.004
_refine_ls_shift/su_mean 0.001
_refine_ls_structure_factor_coef Fsqd
_refine_ls_weighting_details 'w=1/[\s^2^(Fo^2^)+(0.0402P)^2^+0.2401P] where P=(Fo^2^+2Fc^2^)/3'
_refine_ls_weighting_scheme calc
_refine_ls_wR_factor_gt 0.0888
_refine_ls_wR_factor_ref 0.1042
_reflns_Friedel_coverage 0.738
_reflns_Friedel_fraction_full 0.991
_reflns_Friedel_fraction_max 0.957
_reflns_number_gt 4331
_reflns_number_total 4968
_reflns_threshold_expression >2sigma(I)
_cod_data_source_file d1nj04526a2.cif
_cod_data_source_block DG180F1
_cod_depositor_comments 'Adding full bibliography for 7061069--7061073.cif.'
_cod_original_cell_volume 2230.37(12)
_cod_database_code 7061069

loop_
_space_group_symop_operation_xyz
'x, y, z'
'-x+1/2, -y, z+1/2'
'x+1/2, -y+1/2, -z'
'-x, y+1/2, -z+1/2'

loop_
_atom_site_label
_atom_site_type_symbol
_atom_site_fract_x
_atom_site_fract_y
_atom_site_fract_z
_atom_site_U_iso_or_equiv
_atom_site_adp_type
_atom_site_occupancy
_atom_site_site_symmetry_order
_atom_site_calc_flag
_atom_site_refinement_flags_posn
_atom_site_refinement_flags_adp
_atom_site_refinement_flags_occupancy
_atom_site_disorder_assembly
_atom_site_disorder_group
C1 C 1.3409(3) 0.95043(17) 0.73276(13) 0.0277(5) Uani 1 1 d . . . . .
H1 H 1.407870 0.913980 0.762636 0.033 Uiso 1 1 calc R U . . .
C2 C 1.4032(3) 1.03427(17) 0.71675(14) 0.0305(6) Uani 1 1 d . . . . .
H2 H 1.512707 1.054532 0.735922 0.037 Uiso 1 1 calc R U . . .
C3 C 1.3079(4) 1.08822(18) 0.67341(13) 0.0332(6) Uani 1 1 d . . . . .
H3 H 1.351401 1.145210 0.662641 0.040 Uiso 1 1 calc R U . . .
C4 C 1.1487(4) 1.05846(19) 0.64589(14) 0.0351(6) Uani 1 1 d . . . . .
H4 H 1.081980 1.095103 0.616067 0.042 Uiso 1 1 calc R U . . .
C5 C 1.0862(3) 0.97537(18) 0.66168(13) 0.0318(6) Uani 1 1 d . . . . .
H5 H 0.976375 0.955607 0.642495 0.038 Uiso 1 1 calc R U . . .
C6 C 1.1811(3) 0.92015(16) 0.70512(12) 0.0236(5) Uani 1 1 d . . . . .
C7 C 1.1036(3) 0.82923(16) 0.71963(12) 0.0248(5) Uani 1 1 d . . . . .
H7 H 1.044405 0.809276 0.676703 0.030 Uiso 1 1 calc R U . . .
C8 C 1.2401(3) 0.75860(16) 0.73840(14) 0.0322(6) Uani 1 1 d . . . . .
H8A H 1.178108 0.702492 0.745197 0.048 Uiso 1 1 calc R U . . .
H8B H 1.301838 0.775386 0.780434 0.048 Uiso 1 1 calc R U . . .
H8C H 1.328000 0.752531 0.701638 0.048 Uiso 1 1 calc R U . . .
N9 N 0.9593(2) 0.83501(13) 0.77216(9) 0.0224(4) Uani 1 1 d . . . . .
C10 C 0.7888(3) 0.81050(15) 0.75859(12) 0.0207(5) Uani 1 1 d . . . . .
O11 O 0.6659(2) 0.81370(11) 0.80026(8) 0.0256(4) Uani 1 1 d . . . . .
C12 C 0.7434(3) 0.77803(15) 0.68807(12) 0.0206(5) Uani 1 1 d . . . . .
C13 C 0.7625(3) 0.68947(16) 0.67141(12) 0.0260(5) Uani 1 1 d . . . . .
H13 H 0.816687 0.650154 0.702807 0.031 Uiso 1 1 calc R U . . .
C14 C 0.7024(3) 0.65869(17) 0.60898(13) 0.0301(6) Uani 1 1 d . . . . .
H14 H 0.711408 0.598196 0.597600 0.036 Uiso 1 1 calc R U . . .
C15 C 0.6292(3) 0.71808(18) 0.56392(13) 0.0284(6) Uani 1 1 d . . . . .
C16 C 0.6103(3) 0.80616(18) 0.57869(12) 0.0283(6) Uani 1 1 d . . . . .
H16 H 0.560786 0.845572 0.546267 0.034 Uiso 1 1 calc R U . . .
C17 C 0.6651(3) 0.83569(16) 0.64183(12) 0.0251(5) Uani 1 1 d . . . . .
H17 H 0.649256 0.895677 0.653726 0.030 Uiso 1 1 calc R U . . .
N18 N 0.5739(3) 0.68621(18) 0.49641(12) 0.0427(6) Uani 1 1 d . . . . .
O19 O 0.5483(4) 0.60747(17) 0.48933(13) 0.0821(9) Uani 1 1 d . . . . .
O20 O 0.5533(3) 0.73971(16) 0.45107(10) 0.0568(6) Uani 1 1 d . . . . .
C21 C 1.0137(3) 0.86730(16) 0.84014(12) 0.0232(5) Uani 1 1 d . . . . .
H21 H 1.147691 0.868605 0.837321 0.028 Uiso 1 1 calc R U . . .
C22 C 0.9637(3) 0.96510(16) 0.85591(12) 0.0247(5) Uani 1 1 d . . . . .
H22 H 1.066033 1.000364 0.837564 0.030 Uiso 1 1 calc R U . . .
C23 C 0.9706(3) 0.97904(16) 0.93325(12) 0.0260(5) Uani 1 1 d . . . . .
H23 H 0.969583 1.042110 0.947495 0.031 Uiso 1 1 calc R U . . .
C24 C 1.1305(4) 0.92511(18) 0.96233(14) 0.0336(6) Uani 1 1 d . . . . .
H24A H 1.229568 0.915157 0.929680 0.040 Uiso 1 1 calc R U . . .
H24B H 1.175900 0.946369 1.006680 0.040 Uiso 1 1 calc R U . . .
C25 C 0.9950(3) 0.84841(18) 0.96740(13) 0.0307(6) Uani 1 1 d . . . . .
H25 H 1.012896 0.808492 1.007202 0.037 Uiso 1 1 calc R U . . .
C26 C 0.8451(3) 0.91833(17) 0.97650(13) 0.0272(5) Uani 1 1 d . . . . .
C27 C 0.8341(4) 0.9517(2) 1.04978(13) 0.0363(6) Uani 1 1 d . . . . .
H27A H 0.789157 0.904723 1.079273 0.054 Uiso 1 1 calc R U . . .
H27B H 0.752412 1.002095 1.051919 0.054 Uiso 1 1 calc R U . . .
H27C H 0.953814 0.969706 1.065068 0.054 Uiso 1 1 calc R U . . .
C28 C 0.6544(3) 0.89620(18) 0.95410(14) 0.0326(6) Uani 1 1 d . . . . .
H28A H 0.580863 0.949565 0.954858 0.049 Uiso 1 1 calc R U . . .
H28B H 0.603029 0.852597 0.985164 0.049 Uiso 1 1 calc R U . . .
H28C H 0.656849 0.872205 0.907873 0.049 Uiso 1 1 calc R U . . .
C29 C 0.9772(3) 0.80183(16) 0.89848(12) 0.0276(6) Uani 1 1 d . . . . .
H29A H 0.854763 0.777286 0.893780 0.033 Uiso 1 1 calc R U . . .
H29B H 1.063959 0.752665 0.896002 0.033 Uiso 1 1 calc R U . . .
C30 C 0.7968(4) 1.00363(17) 0.82209(13) 0.0308(6) Uani 1 1 d . . . . .
H30A H 0.784767 1.065619 0.834768 0.046 Uiso 1 1 calc R U . . .
H30B H 0.690341 0.971234 0.837197 0.046 Uiso 1 1 calc R U . . .
H30C H 0.808179 0.998778 0.772594 0.046 Uiso 1 1 calc R U . . .

loop_
_atom_site_aniso_label
_atom_site_aniso_U_11
_atom_site_aniso_U_22
_atom_site_aniso_U_33
_atom_site_aniso_U_23
_atom_site_aniso_U_13
_atom_site_aniso_U_12
C1 0.0236(12) 0.0302(13) 0.0293(13) -0.0030(11) 0.0006(11) 0.0031(10)
C2 0.0244(13) 0.0309(14) 0.0363(15) -0.0068(12) 0.0010(11) -0.0011(11)
C3 0.0383(15) 0.0303(13) 0.0309(15) -0.0023(12) 0.0098(12) 0.0011(12)
C4 0.0377(15) 0.0391(15) 0.0285(14) 0.0074(13) 0.0010(13) 0.0054(13)
C5 0.0282(13) 0.0422(16) 0.0251(13) 0.0000(12) -0.0007(11) -0.0014(12)
C6 0.0228(12) 0.0293(12) 0.0186(12) -0.0047(10) 0.0050(10) 0.0002(10)
C7 0.0218(11) 0.0310(13) 0.0216(12) -0.0080(11) 0.0020(10) -0.0031(10)
C8 0.0293(13) 0.0271(13) 0.0401(16) -0.0071(12) 0.0037(12) 0.0006(11)
N9 0.0224(10) 0.0285(11) 0.0162(10) -0.0043(9) 0.0003(8) -0.0019(8)
C10 0.0242(12) 0.0193(11) 0.0185(11) 0.0003(10) -0.0011(9) 0.0000(9)
O11 0.0231(8) 0.0332(9) 0.0204(8) -0.0043(7) 0.0018(7) -0.0024(7)
C12 0.0189(11) 0.0239(11) 0.0190(12) 0.0005(10) 0.0009(9) -0.0033(9)
C13 0.0334(13) 0.0251(12) 0.0193(12) 0.0005(10) -0.0041(10) -0.0009(10)
C14 0.0383(14) 0.0248(12) 0.0273(13) -0.0042(11) -0.0034(11) -0.0001(11)
C15 0.0299(13) 0.0357(14) 0.0196(12) -0.0065(11) -0.0049(11) -0.0023(11)
C16 0.0313(13) 0.0324(14) 0.0211(12) 0.0016(11) -0.0055(10) 0.0033(11)
C17 0.0274(12) 0.0241(11) 0.0239(12) -0.0019(10) -0.0002(10) 0.0019(10)
N18 0.0537(15) 0.0474(16) 0.0270(12) -0.0106(12) -0.0143(11) 0.0042(13)
O19 0.147(3) 0.0478(15) 0.0521(16) -0.0189(13) -0.0413(17) -0.0072(17)
O20 0.0808(16) 0.0637(15) 0.0258(11) -0.0025(11) -0.0202(11) 0.0108(13)
C21 0.0210(11) 0.0292(12) 0.0195(12) -0.0050(10) -0.0035(10) -0.0008(10)
C22 0.0302(13) 0.0225(12) 0.0215(12) -0.0013(10) -0.0003(10) -0.0032(10)
C23 0.0300(13) 0.0257(12) 0.0224(12) -0.0046(10) -0.0010(10) -0.0018(10)
C24 0.0311(14) 0.0459(16) 0.0237(13) -0.0120(12) -0.0069(11) 0.0024(12)
C25 0.0408(14) 0.0312(13) 0.0200(12) 0.0010(11) -0.0048(11) 0.0048(12)
C26 0.0316(13) 0.0305(13) 0.0195(12) -0.0034(11) -0.0003(11) 0.0008(11)
C27 0.0436(16) 0.0430(16) 0.0224(13) -0.0077(12) 0.0030(12) 0.0001(13)
C28 0.0334(14) 0.0356(14) 0.0287(14) -0.0052(12) 0.0056(11) -0.0040(12)
C29 0.0355(13) 0.0261(12) 0.0210(13) -0.0004(11) -0.0033(11) 0.0075(11)
C30 0.0430(16) 0.0245(12) 0.0250(13) 0.0021(11) -0.0047(12) 0.0018(11)

loop_
_atom_type_symbol
_atom_type_description
_atom_type_scat_dispersion_real
_atom_type_scat_dispersion_imag
_atom_type_scat_source
C C 0.0033 0.0016 'International Tables Vol C Tables 4.2.6.8 and 6.1.1.4'
H H 0.0000 0.0000 'International Tables Vol C Tables 4.2.6.8 and 6.1.1.4'
N N 0.0061 0.0033 'International Tables Vol C Tables 4.2.6.8 and 6.1.1.4'
O O 0.0106 0.0060 'International Tables Vol C Tables 4.2.6.8 and 6.1.1.4'

loop_
_geom_angle_atom_site_label_1
_geom_angle_atom_site_label_2
_geom_angle_atom_site_label_3
_geom_angle
_geom_angle_site_symmetry_1
_geom_angle_site_symmetry_3
_geom_angle_publ_flag
C6 C1 C2 120.1(2) . . ?
C6 C1 H1 119.9 . . ?
C2 C1 H1 119.9 . . ?
C3 C2 C1 120.8(2) . . ?
C3 C2 H2 119.6 . . ?
C1 C2 H2 119.6 . . ?
C2 C3 C4 119.3(3) . . ?
C2 C3 H3 120.4 . . ?
C4 C3 H3 120.4 . . ?
C3 C4 C5 120.1(3) . . ?
C3 C4 H4 120.0 . . ?
C5 C4 H4 120.0 . . ?
C4 C5 C6 121.3(2) . . ?
C4 C5 H5 119.4 . . ?
C6 C5 H5 119.4 . . ?
C1 C6 C5 118.4(2) . . ?
C1 C6 C7 123.5(2) . . ?
C5 C6 C7 118.1(2) . . ?
N9 C7 C8 110.7(2) . . ?
N9 C7 C6 110.38(19) . . ?
C8 C7 C6 115.62(19) . . ?
N9 C7 H7 106.5 . . ?
C8 C7 H7 106.5 . . ?
C6 C7 H7 106.5 . . ?
C7 C8 H8A 109.5 . . ?
C7 C8 H8B 109.5 . . ?
H8A C8 H8B 109.5 . . ?
C7 C8 H8C 109.5 . . ?
H8A C8 H8C 109.5 . . ?
H8B C8 H8C 109.5 . . ?
C10 N9 C21 121.83(19) . . ?
C10 N9 C7 121.61(19) . . ?
C21 N9 C7 116.55(18) . . ?
O11 C10 N9 123.9(2) . . ?
O11 C10 C12 117.23(19) . . ?
N9 C10 C12 118.86(19) . . ?
C17 C12 C13 119.9(2) . . ?
C17 C12 C10 119.2(2) . . ?
C13 C12 C10 120.6(2) . . ?
C14 C13 C12 120.1(2) . . ?
C14 C13 H13 120.0 . . ?
C12 C13 H13 120.0 . . ?
C15 C14 C13 118.4(2) . . ?
C15 C14 H14 120.8 . . ?
C13 C14 H14 120.8 . . ?
C14 C15 C16 122.9(2) . . ?
C14 C15 N18 118.3(2) . . ?
C16 C15 N18 118.8(2) . . ?
C15 C16 C17 118.4(2) . . ?
C15 C16 H16 120.8 . . ?
C17 C16 H16 120.8 . . ?
C16 C17 C12 120.4(2) . . ?
C16 C17 H17 119.8 . . ?
C12 C17 H17 119.8 . . ?
O20 N18 O19 123.6(2) . . ?
O20 N18 C15 118.4(2) . . ?
O19 N18 C15 118.0(3) . . ?
N9 C21 C29 114.12(19) . . ?
N9 C21 C22 115.43(19) . . ?
C29 C21 C22 115.11(19) . . ?
N9 C21 H21 103.3 . . ?
C29 C21 H21 103.3 . . ?
C22 C21 H21 103.3 . . ?
C30 C22 C23 113.9(2) . . ?
C30 C22 C21 118.2(2) . . ?
C23 C22 C21 108.6(2) . . ?
C30 C22 H22 104.9 . . ?
C23 C22 H22 104.9 . . ?
C21 C22 H22 104.9 . . ?
C22 C23 C24 108.5(2) . . ?
C22 C23 C26 115.8(2) . . ?
C24 C23 C26 86.91(19) . . ?
C22 C23 H23 114.2 . . ?
C24 C23 H23 114.2 . . ?
C26 C23 H23 114.2 . . ?
C25 C24 C23 85.54(19) . . ?
C25 C24 H24A 114.4 . . ?
C23 C24 H24A 114.4 . . ?
C25 C24 H24B 114.4 . . ?
C23 C24 H24B 114.4 . . ?
H24A C24 H24B 111.5 . . ?
C29 C25 C24 110.4(2) . . ?
C29 C25 C26 110.9(2) . . ?
C24 C25 C26 87.69(19) . . ?
C29 C25 H25 115.0 . . ?
C24 C25 H25 115.0 . . ?
C26 C25 H25 115.0 . . ?
C28 C26 C27 107.2(2) . . ?
C28 C26 C25 119.0(2) . . ?
C27 C26 C25 112.0(2) . . ?
C28 C26 C23 122.0(2) . . ?
C27 C26 C23 110.3(2) . . ?
C25 C26 C23 84.96(19) . . ?
C26 C27 H27A 109.5 . . ?
C26 C27 H27B 109.5 . . ?
H27A C27 H27B 109.5 . . ?
C26 C27 H27C 109.5 . . ?
H27A C27 H27C 109.5 . . ?
H27B C27 H27C 109.5 . . ?
C26 C28 H28A 109.5 . . ?
C26 C28 H28B 109.5 . . ?
H28A C28 H28B 109.5 . . ?
C26 C28 H28C 109.5 . . ?
H28A C28 H28C 109.5 . . ?
H28B C28 H28C 109.5 . . ?
C25 C29 C21 110.1(2) . . ?
C25 C29 H29A 109.6 . . ?
C21 C29 H29A 109.6 . . ?
C25 C29 H29B 109.6 . . ?
C21 C29 H29B 109.6 . . ?
H29A C29 H29B 108.2 . . ?
C22 C30 H30A 109.5 . . ?
C22 C30 H30B 109.5 . . ?
H30A C30 H30B 109.5 . . ?
C22 C30 H30C 109.5 . . ?
H30A C30 H30C 109.5 . . ?
H30B C30 H30C 109.5 . . ?

loop_
_geom_bond_atom_site_label_1
_geom_bond_atom_site_label_2
_geom_bond_distance
_geom_bond_site_symmetry_2
_geom_bond_publ_flag
C1 C6 1.387(3) . ?
C1 C2 1.394(4) . ?
C1 H1 0.9500 . ?
C2 C3 1.380(4) . ?
C2 H2 0.9500 . ?
C3 C4 1.380(4) . ?
C3 H3 0.9500 . ?
C4 C5 1.383(4) . ?
C4 H4 0.9500 . ?
C5 C6 1.391(4) . ?
C5 H5 0.9500 . ?
C6 C7 1.526(3) . ?
C7 N9 1.494(3) . ?
C7 C8 1.525(3) . ?
C7 H7 1.0000 . ?
C8 H8A 0.9800 . ?
C8 H8B 0.9800 . ?
C8 H8C 0.9800 . ?
N9 C10 1.350(3) . ?
N9 C21 1.481(3) . ?
C10 O11 1.230(3) . ?
C10 C12 1.511(3) . ?
C12 C17 1.392(3) . ?
C12 C13 1.395(3) . ?
C13 C14 1.389(3) . ?
C13 H13 0.9500 . ?
C14 C15 1.378(4) . ?
C14 H14 0.9500 . ?
C15 C16 1.379(4) . ?
C15 N18 1.473(3) . ?
C16 C17 1.382(3) . ?
C16 H16 0.9500 . ?
C17 H17 0.9500 . ?
N18 O20 1.217(3) . ?
N18 O19 1.222(3) . ?
C21 C29 1.544(3) . ?
C21 C22 1.566(3) . ?
C21 H21 1.0000 . ?
C22 C30 1.527(3) . ?
C22 C23 1.537(3) . ?
C22 H22 1.0000 . ?
C23 C24 1.556(4) . ?
C23 C26 1.566(4) . ?
C23 H23 1.0000 . ?
C24 C25 1.546(4) . ?
C24 H24A 0.9900 . ?
C24 H24B 0.9900 . ?
C25 C29 1.535(3) . ?
C25 C26 1.553(4) . ?
C25 H25 1.0000 . ?
C26 C28 1.525(4) . ?
C26 C27 1.530(3) . ?
C27 H27A 0.9800 . ?
C27 H27B 0.9800 . ?
C27 H27C 0.9800 . ?
C28 H28A 0.9800 . ?
C28 H28B 0.9800 . ?
C28 H28C 0.9800 . ?
C29 H29A 0.9900 . ?
C29 H29B 0.9900 . ?
C30 H30A 0.9800 . ?
C30 H30B 0.9800 . ?
C30 H30C 0.9800 . ?

loop_
_geom_torsion_atom_site_label_1
_geom_torsion_atom_site_label_2
_geom_torsion_atom_site_label_3
_geom_torsion_atom_site_label_4
_geom_torsion
_geom_torsion_site_symmetry_1
_geom_torsion_site_symmetry_2
_geom_torsion_site_symmetry_3
_geom_torsion_site_symmetry_4
_geom_torsion_publ_flag
C6 C1 C2 C3 0.0(4) . . . . ?
C1 C2 C3 C4 0.2(4) . . . . ?
C2 C3 C4 C5 -0.1(4) . . . . ?
C3 C4 C5 C6 -0.1(4) . . . . ?
C2 C1 C6 C5 -0.2(4) . . . . ?
C2 C1 C6 C7 179.7(2) . . . . ?
C4 C5 C6 C1 0.2(4) . . . . ?
C4 C5 C6 C7 -179.6(2) . . . . ?
C1 C6 C7 N9 99.9(3) . . . . ?
C5 C6 C7 N9 -80.2(3) . . . . ?
C1 C6 C7 C8 -26.7(3) . . . . ?
C5 C6 C7 C8 153.1(2) . . . . ?
C8 C7 N9 C10 -111.7(2) . . . . ?
C6 C7 N9 C10 119.0(2) . . . . ?
C8 C7 N9 C21 67.1(3) . . . . ?
C6 C7 N9 C21 -62.2(3) . . . . ?
C21 N9 C10 O11 0.9(4) . . . . ?
C7 N9 C10 O11 179.7(2) . . . . ?
C21 N9 C10 C12 -179.9(2) . . . . ?
C7 N9 C10 C12 -1.1(3) . . . . ?
O11 C10 C12 C17 80.7(3) . . . . ?
N9 C10 C12 C17 -98.5(3) . . . . ?
O11 C10 C12 C13 -92.8(3) . . . . ?
N9 C10 C12 C13 87.9(3) . . . . ?
C17 C12 C13 C14 -0.5(4) . . . . ?
C10 C12 C13 C14 173.1(2) . . . . ?
C12 C13 C14 C15 1.9(4) . . . . ?
C13 C14 C15 C16 -1.2(4) . . . . ?
C13 C14 C15 N18 177.0(2) . . . . ?
C14 C15 C16 C17 -0.8(4) . . . . ?
N18 C15 C16 C17 -179.1(2) . . . . ?
C15 C16 C17 C12 2.3(4) . . . . ?
C13 C12 C17 C16 -1.7(4) . . . . ?
C10 C12 C17 C16 -175.3(2) . . . . ?
C14 C15 N18 O20 -161.4(3) . . . . ?
C16 C15 N18 O20 16.9(4) . . . . ?
C14 C15 N18 O19 19.7(4) . . . . ?
C16 C15 N18 O19 -162.0(3) . . . . ?
C10 N9 C21 C29 57.9(3) . . . . ?
C7 N9 C21 C29 -121.0(2) . . . . ?
C10 N9 C21 C22 -78.8(3) . . . . ?
C7 N9 C21 C22 102.3(2) . . . . ?
N9 C21 C22 C30 29.7(3) . . . . ?
C29 C21 C22 C30 -106.6(2) . . . . ?
N9 C21 C22 C23 161.48(19) . . . . ?
C29 C21 C22 C23 25.2(3) . . . . ?
C30 C22 C23 C24 171.6(2) . . . . ?
C21 C22 C23 C24 37.6(3) . . . . ?
C30 C22 C23 C26 75.9(3) . . . . ?
C21 C22 C23 C26 -58.1(3) . . . . ?
C22 C23 C24 C25 -87.7(2) . . . . ?
C26 C23 C24 C25 28.55(17) . . . . ?
C23 C24 C25 C29 82.6(2) . . . . ?
C23 C24 C25 C26 -28.79(18) . . . . ?
C29 C25 C26 C28 41.7(3) . . . . ?
C24 C25 C26 C28 152.6(2) . . . . ?
C29 C25 C26 C27 167.8(2) . . . . ?
C24 C25 C26 C27 -81.3(2) . . . . ?
C29 C25 C26 C23 -82.3(2) . . . . ?
C24 C25 C26 C23 28.60(18) . . . . ?
C22 C23 C26 C28 -40.7(3) . . . . ?
C24 C23 C26 C28 -149.7(2) . . . . ?
C22 C23 C26 C27 -167.8(2) . . . . ?
C24 C23 C26 C27 83.2(2) . . . . ?
C22 C23 C26 C25 80.6(2) . . . . ?
C24 C23 C26 C25 -28.44(18) . . . . ?
C24 C25 C29 C21 -29.1(3) . . . . ?
C26 C25 C29 C21 66.4(3) . . . . ?
N9 C21 C29 C25 -166.5(2) . . . . ?
C22 C21 C29 C25 -29.7(3) . . . . ?
